data_1547231
loop_
_publ_author_name
'Hu, Yue'
'Huang, Hanmin'

_publ_section_title
;
 Highly Selective Construction of Medium-Sized Lactams by
 Palladium-Catalyzed Intramolecular Hydroaminocarbonylation of
 Aminoalkynes.
;
_journal_issue 19
_journal_name_full 'Organic letters'
_journal_page_first 5070
_journal_page_last 5073
_journal_paper_doi 10.1021/acs.orglett.7b02284
_journal_volume 19
_journal_year 2017
_chemical_formula_sum 'C24 H21 N O2'
_chemical_formula_weight 355.42
_chemical_name_systematic
; 
 ? 
;
_space_group_IT_number 15
_symmetry_cell_setting monoclinic
_symmetry_space_group_name_Hall '-C 2yc'
_symmetry_space_group_name_H-M 'C 1 2/c 1'
_atom_sites_solution_hydrogens geom
_atom_sites_solution_primary direct
_atom_sites_solution_secondary difmap
_audit_creation_method SHELXL-97
_cell_angle_alpha 90.00
_cell_angle_beta 91.868(4)
_cell_angle_gamma 90.00
_cell_formula_units_Z 8
_cell_length_a 25.773(5)
_cell_length_b 12.890(3)
_cell_length_c 11.497(2)
_cell_measurement_reflns_used 2239
_cell_measurement_temperature 296(2)
_cell_measurement_theta_max 24.07
_cell_measurement_theta_min 2.48
_cell_volume 3817.4(13)
_computing_cell_refinement 'Bruker SMART'
_computing_data_collection 'Bruker SMART APEX II'
_computing_data_reduction 'Bruker SMART'
_computing_structure_refinement 'SHELXL-97 (Sheldrick, 2008)'
_computing_structure_solution 'SHELXS-97 (Sheldrick, 2008)'
_diffrn_ambient_temperature 296(2)
_diffrn_measured_fraction_theta_full 0.999
_diffrn_measured_fraction_theta_max 0.999
_diffrn_measurement_device_type 'Bruker APEX II area detector'
_diffrn_measurement_method '\w scans'
_diffrn_radiation_monochromator graphite
_diffrn_radiation_source 'fine-focus sealed tube'
_diffrn_radiation_type MoK\a
_diffrn_radiation_wavelength 0.71073
_diffrn_reflns_av_R_equivalents 0.0331
_diffrn_reflns_av_sigmaI/netI 0.0362
_diffrn_reflns_limit_h_max 30
_diffrn_reflns_limit_h_min -24
_diffrn_reflns_limit_k_max 15
_diffrn_reflns_limit_k_min -15
_diffrn_reflns_limit_l_max 12
_diffrn_reflns_limit_l_min -13
_diffrn_reflns_number 9537
_diffrn_reflns_theta_full 25.00
_diffrn_reflns_theta_max 25.00
_diffrn_reflns_theta_min 1.58
_exptl_absorpt_coefficient_mu 0.078
_exptl_absorpt_correction_T_max 0.9883
_exptl_absorpt_correction_T_min 0.9769
_exptl_absorpt_correction_type multi-scan
_exptl_absorpt_process_details SADABS
_exptl_crystal_colour colorless
_exptl_crystal_density_diffrn 1.237
_exptl_crystal_density_method 'not measured'
_exptl_crystal_description block
_exptl_crystal_F_000 1504
_exptl_crystal_size_max 0.30
_exptl_crystal_size_mid 0.20
_exptl_crystal_size_min 0.15
_refine_diff_density_max 0.146
_refine_diff_density_min -0.149
_refine_diff_density_rms 0.031
_refine_ls_extinction_coef 0.0023(5)
_refine_ls_extinction_expression Fc^*^=kFc[1+0.001xFc^2^\l^3^/sin(2\q)]^-1/4^
_refine_ls_extinction_method SHELXL
_refine_ls_goodness_of_fit_ref 1.003
_refine_ls_hydrogen_treatment mixed
_refine_ls_matrix_type full
_refine_ls_number_parameters 246
_refine_ls_number_reflns 3363
_refine_ls_number_restraints 0
_refine_ls_restrained_S_all 1.003
_refine_ls_R_factor_all 0.0624
_refine_ls_R_factor_gt 0.0412
_refine_ls_shift/su_max 0.001
_refine_ls_shift/su_mean 0.000
_refine_ls_structure_factor_coef Fsqd
_refine_ls_weighting_details 'calc w=1/[\s^2^(Fo^2^)+(0.0840P)^2^+0.2510P] where P=(Fo^2^+2Fc^2^)/3'
_refine_ls_weighting_scheme calc
_refine_ls_wR_factor_gt 0.1176
_refine_ls_wR_factor_ref 0.1390
_reflns_number_gt 2381
_reflns_number_total 3363
_reflns_threshold_expression >2sigma(I)
_cod_data_source_file ol7b02284_si_003.cif
_cod_data_source_block 1
_cod_depositor_comments
;
The following automatic conversions were performed:

'_symmetry_cell_setting' value 'Monoclinic' changed to 'monoclinic'
according to
/home/data/users/saulius/crontab/automatic-downloads/rss-feeds/ACS/lib/dictionaries/cif_core.dic
dictionary named 'cif_core.dic' version 2.4.2 from 2011-04-26.

'_exptl_absorpt_correction_type' value 'Multi-scan' changed to
'multi-scan' according to
/home/data/users/saulius/crontab/automatic-downloads/rss-feeds/ACS/lib/dictionaries/cif_core.dic
dictionary named 'cif_core.dic' version 2.4.2 from 2011-04-26.

Automatic conversion script
Id: cif_fix_values 4973 2017-02-22 13:04:09Z antanas 

 Adding full bibliography for 1547225--1547231.cif.
;
_cod_original_cell_volume 3817.2(13)
_cod_original_sg_symbol_H-M C2/c
_cod_database_code 1547231

loop_
_symmetry_equiv_pos_as_xyz
'x, y, z'
'-x, y, -z+1/2'
'x+1/2, y+1/2, z'
'-x+1/2, y+1/2, -z+1/2'
'-x, -y, -z'
'x, -y, z-1/2'
'-x+1/2, -y+1/2, -z'
'x+1/2, -y+1/2, z-1/2'

loop_
_atom_site_label
_atom_site_type_symbol
_atom_site_fract_x
_atom_site_fract_y
_atom_site_fract_z
_atom_site_U_iso_or_equiv
_atom_site_adp_type
_atom_site_occupancy
_atom_site_symmetry_multiplicity
_atom_site_calc_flag
_atom_site_refinement_flags
C1 C 0.11177(9) 1.13494(18) 0.0700(2) 0.0815(6) Uani 1 1 d .
H1 H 0.1292 1.1361 0.1421 0.098 Uiso 1 1 calc R
C2 C 0.05867(12) 1.1180(2) 0.0640(3) 0.1160(10) Uani 1 1 d .
H2 H 0.0406 1.1082 0.1319 0.139 Uiso 1 1 calc R
C3 C 0.03272(11) 1.1157(2) -0.0417(4) 0.1235(13) Uani 1 1 d .
H3 H -0.0029 1.1037 -0.0459 0.148 Uiso 1 1 calc R
C4 C 0.05942(11) 1.1310(2) -0.1412(3) 0.1164(11) Uani 1 1 d .
H4 H 0.0420 1.1294 -0.2134 0.140 Uiso 1 1 calc R
C5 C 0.11209(8) 1.14882(18) -0.1343(2) 0.0802(7) Uani 1 1 d .
H5 H 0.1299 1.1603 -0.2022 0.096 Uiso 1 1 calc R
C6 C 0.13883(7) 1.14999(13) -0.02932(16) 0.0523(5) Uani 1 1 d .
C7 C 0.19638(6) 1.16880(13) -0.02283(16) 0.0533(5) Uani 1 1 d .
H7A H 0.2072 1.1951 -0.0973 0.064 Uiso 1 1 calc R
H7B H 0.2039 1.2218 0.0352 0.064 Uiso 1 1 calc R
C8 C 0.25147(6) 1.06665(12) 0.11183(13) 0.0421(4) Uani 1 1 d .
C9 C 0.27974(6) 0.96708(12) 0.14079(13) 0.0434(4) Uani 1 1 d .
C10 C 0.25830(6) 0.87211(12) 0.12480(13) 0.0469(4) Uani 1 1 d .
H10 H 0.2770 0.8169 0.1572 0.056 Uiso 1 1 calc R
C11 C 0.20980(6) 0.84481(12) 0.06357(13) 0.0443(4) Uani 1 1 d .
C12 C 0.18175(7) 0.75823(13) 0.09686(15) 0.0527(4) Uani 1 1 d .
H12 H 0.1944 0.7179 0.1586 0.063 Uiso 1 1 calc R
C13 C 0.13547(7) 0.73048(14) 0.04059(16) 0.0567(5) Uani 1 1 d .
H13 H 0.1171 0.6728 0.0651 0.068 Uiso 1 1 calc R
C14 C 0.11672(7) 0.78920(14) -0.05229(16) 0.0551(5) Uani 1 1 d .
C15 C 0.14520(7) 0.87390(13) -0.09032(15) 0.0524(4) Uani 1 1 d .
H15 H 0.1329 0.9123 -0.1540 0.063 Uiso 1 1 calc R
C16 C 0.19155(6) 0.90150(12) -0.03433(13) 0.0450(4) Uani 1 1 d .
C17 C 0.22451(7) 0.98866(13) -0.07633(14) 0.0495(4) Uani 1 1 d .
H17A H 0.2594 0.9632 -0.0883 0.059 Uiso 1 1 calc R
H17B H 0.2104 1.0133 -0.1506 0.059 Uiso 1 1 calc R
C18 C 0.33118(6) 0.98003(13) 0.20298(14) 0.0475(4) Uani 1 1 d .
C19 C 0.36457(7) 1.05970(14) 0.17150(17) 0.0577(5) Uani 1 1 d .
H19 H 0.3540 1.1064 0.1139 0.069 Uiso 1 1 calc R
C20 C 0.41338(7) 1.07039(16) 0.2248(2) 0.0689(6) Uani 1 1 d .
H20 H 0.4352 1.1237 0.2026 0.083 Uiso 1 1 calc R
C21 C 0.42951(8) 1.00179(18) 0.3110(2) 0.0739(6) Uani 1 1 d .
H21 H 0.4623 1.0086 0.3464 0.089 Uiso 1 1 calc R
C22 C 0.39711(8) 0.92390(18) 0.34387(18) 0.0731(6) Uani 1 1 d .
H22 H 0.4078 0.8781 0.4024 0.088 Uiso 1 1 calc R
C23 C 0.34834(7) 0.91272(16) 0.29044(16) 0.0612(5) Uani 1 1 d .
H23 H 0.3268 0.8592 0.3136 0.073 Uiso 1 1 calc R
C24 C 0.04199(9) 0.68187(18) -0.0822(2) 0.0881(7) Uani 1 1 d .
H24A H 0.0623 0.6203 -0.0928 0.132 Uiso 1 1 calc R
H24B H 0.0108 0.6781 -0.1302 0.132 Uiso 1 1 calc R
H24C H 0.0331 0.6876 -0.0020 0.132 Uiso 1 1 calc R
N1 N 0.22693(5) 1.07536(10) 0.00676(11) 0.0458(4) Uani 1 1 d .
O1 O 0.25108(4) 1.13701(8) 0.18490(10) 0.0542(3) Uani 1 1 d .
O2 O 0.07130(5) 0.77021(11) -0.11431(13) 0.0750(4) Uani 1 1 d .

loop_
_atom_site_aniso_label
_atom_site_aniso_U_11
_atom_site_aniso_U_22
_atom_site_aniso_U_33
_atom_site_aniso_U_23
_atom_site_aniso_U_13
_atom_site_aniso_U_12
C1 0.0797(16) 0.0835(16) 0.0822(15) 0.0061(12) 0.0142(12) 0.0004(12)
C2 0.085(2) 0.108(2) 0.158(3) 0.018(2) 0.0494(19) 0.0020(16)
C3 0.0567(17) 0.089(2) 0.224(4) 0.018(2) -0.006(2) -0.0068(14)
C4 0.0712(18) 0.120(2) 0.155(3) 0.012(2) -0.0455(19) -0.0124(16)
C5 0.0675(14) 0.0896(16) 0.0821(15) 0.0159(12) -0.0215(11) -0.0087(11)
C6 0.0542(10) 0.0386(9) 0.0636(11) 0.0072(8) -0.0057(9) -0.0025(7)
C7 0.0565(11) 0.0399(9) 0.0626(11) 0.0091(8) -0.0113(8) -0.0046(8)
C8 0.0421(9) 0.0386(9) 0.0455(9) 0.0016(7) 0.0014(7) -0.0035(7)
C9 0.0453(9) 0.0429(9) 0.0422(9) -0.0007(7) 0.0046(7) 0.0037(7)
C10 0.0504(10) 0.0421(9) 0.0481(9) 0.0011(7) 0.0023(7) 0.0071(7)
C11 0.0493(10) 0.0383(9) 0.0457(9) -0.0034(7) 0.0064(7) 0.0024(7)
C12 0.0616(11) 0.0418(9) 0.0548(10) 0.0020(8) 0.0044(8) -0.0006(8)
C13 0.0613(11) 0.0448(10) 0.0646(11) -0.0017(8) 0.0109(9) -0.0085(8)
C14 0.0524(10) 0.0513(11) 0.0614(11) -0.0113(9) 0.0009(8) -0.0057(8)
C15 0.0607(11) 0.0482(10) 0.0479(9) -0.0040(8) -0.0043(8) -0.0033(8)
C16 0.0549(10) 0.0401(9) 0.0404(8) -0.0054(7) 0.0059(7) -0.0020(7)
C17 0.0591(10) 0.0501(10) 0.0396(9) 0.0007(7) 0.0029(7) -0.0048(8)
C18 0.0447(10) 0.0486(10) 0.0494(9) -0.0046(8) 0.0024(7) 0.0079(7)
C19 0.0526(11) 0.0505(10) 0.0698(12) -0.0033(9) 0.0010(9) 0.0013(8)
C20 0.0478(11) 0.0604(12) 0.0984(15) -0.0122(11) 0.0001(10) -0.0006(9)
C21 0.0484(12) 0.0802(15) 0.0920(15) -0.0232(13) -0.0135(10) 0.0138(11)
C22 0.0601(13) 0.0847(15) 0.0734(13) 0.0025(11) -0.0128(10) 0.0181(11)
C23 0.0533(11) 0.0656(12) 0.0644(12) 0.0070(9) -0.0037(9) 0.0066(9)
C24 0.0714(14) 0.0723(15) 0.1201(19) -0.0148(13) -0.0049(13) -0.0221(11)
N1 0.0518(8) 0.0388(7) 0.0464(8) 0.0017(6) -0.0046(6) -0.0021(6)
O1 0.0651(8) 0.0426(7) 0.0545(7) -0.0067(5) -0.0049(6) 0.0040(5)
O2 0.0619(8) 0.0721(9) 0.0902(10) -0.0075(8) -0.0127(7) -0.0181(7)

loop_
_atom_type_symbol
_atom_type_description
_atom_type_scat_dispersion_real
_atom_type_scat_dispersion_imag
_atom_type_scat_source
C C 0.0033 0.0016 'International Tables Vol C Tables 4.2.6.8 and 6.1.1.4'
H H 0.0000 0.0000 'International Tables Vol C Tables 4.2.6.8 and 6.1.1.4'
N N 0.0061 0.0033 'International Tables Vol C Tables 4.2.6.8 and 6.1.1.4'
O O 0.0106 0.0060 'International Tables Vol C Tables 4.2.6.8 and 6.1.1.4'

loop_
_geom_angle_atom_site_label_1
_geom_angle_atom_site_label_2
_geom_angle_atom_site_label_3
_geom_angle
C6 C1 C2 120.6(2)
C6 C1 H1 119.7
C2 C1 H1 119.7
C3 C2 C1 120.1(3)
C3 C2 H2 120.0
C1 C2 H2 120.0
C4 C3 C2 119.7(3)
C4 C3 H3 120.2
C2 C3 H3 120.2
C3 C4 C5 119.8(3)
C3 C4 H4 120.1
C5 C4 H4 120.1
C6 C5 C4 121.3(3)
C6 C5 H5 119.4
C4 C5 H5 119.4
C5 C6 C1 118.52(19)
C5 C6 C7 120.85(18)
C1 C6 C7 120.63(18)
N1 C7 C6 113.52(13)
N1 C7 H7A 108.9
C6 C7 H7A 108.9
N1 C7 H7B 108.9
C6 C7 H7B 108.9
H7A C7 H7B 107.7
O1 C8 N1 122.21(14)
O1 C8 C9 119.27(14)
N1 C8 C9 118.52(13)
C10 C9 C18 121.18(14)
C10 C9 C8 123.21(14)
C18 C9 C8 115.17(13)
C9 C10 C11 128.61(15)
C9 C10 H10 115.7
C11 C10 H10 115.7
C12 C11 C16 118.23(15)
C12 C11 C10 120.42(15)
C16 C11 C10 121.26(14)
C13 C12 C11 121.76(16)
C13 C12 H12 119.1
C11 C12 H12 119.1
C14 C13 C12 119.54(16)
C14 C13 H13 120.2
C12 C13 H13 120.2
O2 C14 C13 125.02(16)
O2 C14 C15 115.19(16)
C13 C14 C15 119.78(16)
C16 C15 C14 120.70(16)
C16 C15 H15 119.6
C14 C15 H15 119.6
C15 C16 C11 119.88(15)
C15 C16 C17 122.18(15)
C11 C16 C17 117.92(14)
N1 C17 C16 111.91(13)
N1 C17 H17A 109.2
C16 C17 H17A 109.2
N1 C17 H17B 109.2
C16 C17 H17B 109.2
H17A C17 H17B 107.9
C23 C18 C19 117.58(16)
C23 C18 C9 122.20(16)
C19 C18 C9 120.20(15)
C20 C19 C18 121.08(18)
C20 C19 H19 119.5
C18 C19 H19 119.5
C21 C20 C19 120.01(19)
C21 C20 H20 120.0
C19 C20 H20 120.0
C22 C21 C20 119.76(18)
C22 C21 H21 120.1
C20 C21 H21 120.1
C21 C22 C23 120.40(19)
C21 C22 H22 119.8
C23 C22 H22 119.8
C22 C23 C18 121.17(19)
C22 C23 H23 119.4
C18 C23 H23 119.4
O2 C24 H24A 109.5
O2 C24 H24B 109.5
H24A C24 H24B 109.5
O2 C24 H24C 109.5
H24A C24 H24C 109.5
H24B C24 H24C 109.5
C8 N1 C17 121.79(13)
C8 N1 C7 120.41(13)
C17 N1 C7 117.43(13)
C14 O2 C24 117.35(17)

loop_
_geom_bond_atom_site_label_1
_geom_bond_atom_site_label_2
_geom_bond_distance
C1 C6 1.371(3)
C1 C2 1.385(4)
C1 H1 0.9300
C2 C3 1.369(4)
C2 H2 0.9300
C3 C4 1.368(4)
C3 H3 0.9300
C4 C5 1.377(3)
C4 H4 0.9300
C5 C6 1.371(3)
C5 H5 0.9300
C6 C7 1.502(2)
C7 N1 1.473(2)
C7 H7A 0.9700
C7 H7B 0.9700
C8 O1 1.2366(18)
C8 N1 1.350(2)
C8 C9 1.508(2)
C9 C10 1.353(2)
C9 C18 1.495(2)
C10 C11 1.458(2)
C10 H10 0.9300
C11 C12 1.390(2)
C11 C16 1.410(2)
C12 C13 1.385(2)
C12 H12 0.9300
C13 C14 1.383(3)
C13 H13 0.9300
C14 O2 1.373(2)
C14 C15 1.394(2)
C15 C16 1.385(2)
C15 H15 0.9300
C16 C17 1.498(2)
C17 N1 1.470(2)
C17 H17A 0.9700
C17 H17B 0.9700
C18 C23 1.389(2)
C18 C19 1.395(2)
C19 C20 1.388(3)
C19 H19 0.9300
C20 C21 1.381(3)
C20 H20 0.9300
C21 C22 1.367(3)
C21 H21 0.9300
C22 C23 1.388(3)
C22 H22 0.9300
C23 H23 0.9300
C24 O2 1.422(3)
C24 H24A 0.9600
C24 H24B 0.9600
C24 H24C 0.9600

loop_
_geom_torsion_atom_site_label_1
_geom_torsion_atom_site_label_2
_geom_torsion_atom_site_label_3
_geom_torsion_atom_site_label_4
_geom_torsion
C6 C1 C2 C3 0.3(4)
C1 C2 C3 C4 -0.5(5)
C2 C3 C4 C5 -0.1(5)
C3 C4 C5 C6 1.0(4)
C4 C5 C6 C1 -1.3(3)
C4 C5 C6 C7 179.6(2)
C2 C1 C6 C5 0.6(3)
C2 C1 C6 C7 179.8(2)
C5 C6 C7 N1 -107.72(19)
C1 C6 C7 N1 73.1(2)
O1 C8 C9 C10 130.68(17)
N1 C8 C9 C10 -48.7(2)
O1 C8 C9 C18 -41.86(19)
N1 C8 C9 C18 138.77(14)
C18 C9 C10 C11 -177.82(15)
C8 C9 C10 C11 10.1(3)
C9 C10 C11 C12 -150.52(17)
C9 C10 C11 C16 33.0(2)
C16 C11 C12 C13 -3.6(2)
C10 C11 C12 C13 179.82(15)
C11 C12 C13 C14 0.9(3)
C12 C13 C14 O2 -179.45(16)
C12 C13 C14 C15 1.7(3)
O2 C14 C15 C16 179.52(15)
C13 C14 C15 C16 -1.5(3)
C14 C15 C16 C11 -1.2(2)
C14 C15 C16 C17 176.86(15)
C12 C11 C16 C15 3.7(2)
C10 C11 C16 C15 -179.72(15)
C12 C11 C16 C17 -174.44(14)
C10 C11 C16 C17 2.1(2)
C15 C16 C17 N1 113.74(17)
C11 C16 C17 N1 -68.13(19)
C10 C9 C18 C23 -30.5(2)
C8 C9 C18 C23 142.17(16)
C10 C9 C18 C19 147.38(17)
C8 C9 C18 C19 -39.9(2)
C23 C18 C19 C20 0.7(3)
C9 C18 C19 C20 -177.27(16)
C18 C19 C20 C21 -0.3(3)
C19 C20 C21 C22 -0.4(3)
C20 C21 C22 C23 0.7(3)
C21 C22 C23 C18 -0.2(3)
C19 C18 C23 C22 -0.5(3)
C9 C18 C23 C22 177.47(16)
O1 C8 N1 C17 -175.62(14)
C9 C8 N1 C17 3.7(2)
O1 C8 N1 C7 -2.8(2)
C9 C8 N1 C7 176.56(13)
C16 C17 N1 C8 68.16(19)
C16 C17 N1 C7 -104.88(16)
C6 C7 N1 C8 -109.36(17)
C6 C7 N1 C17 63.78(19)
C13 C14 O2 C24 -1.6(3)
C15 C14 O2 C24 177.26(17)
